data_4116864
loop_
_publ_author_name
'Bing Gong'
'Chong Zheng'
'Ewa Skrzypczak-Jankun'
'Yinfa Yan'
'Jianhua Zhang'

_publ_section_title
;
 A Robust Two-Dimensional Hydrogen-Bonded Network: The Sulfamide Moiety as
 a New Building Block for the Design of Molecular Solids
;
_journal_name_full 'Journal of the American Chemical Society'
_journal_page_first 11194
_journal_page_last 11195
_journal_paper_doi 10.1021/ja981707c
_journal_volume 120
_journal_year 1998
_chemical_formula_sum 'C6 H14 N4 O4 S'
_chemical_formula_weight 238.27
_chemical_name_common C6H14N4O4S
_chemical_name_systematic N,N'-Bis(2-aminocarbonylethyl)sulfamide
_space_group_IT_number 15
_symmetry_cell_setting monoclinic
_symmetry_space_group_name_Hall '-C 2yc'
_symmetry_space_group_name_H-M 'C 1 2/c 1'
_atom_sites_solution_hydrogens geom
_atom_sites_solution_primary direct
_atom_sites_solution_secondary difmap
_audit_creation_method SHELXL
_cell_angle_alpha 90.00
_cell_angle_beta 99.6440(10)
_cell_angle_gamma 90.00
_cell_formula_units_Z 4
_cell_length_a 8.6530(5)
_cell_length_b 5.5969(3)
_cell_length_c 21.4247(12)
_cell_measurement_reflns_used 202
_cell_measurement_temperature 293(2)
_cell_measurement_theta_max 23
_cell_measurement_theta_min -23
_cell_volume 1022.93(10)
_computing_structure_refinement 'SHELXL-93 (Sheldrick, 1994)'
_computing_structure_solution 'SIR97 (Altomare et al., 1998)'
_diffrn_ambient_temperature 293(2)
_diffrn_measurement_device 'Siemens SMART CCD  PLATFORM'
_diffrn_measurement_method '\w scans'
_diffrn_radiation_monochromator graphite
_diffrn_radiation_source 'fine-focus sealed tube'
_diffrn_radiation_type MoK\a
_diffrn_radiation_wavelength 0.71073
_diffrn_reflns_av_R_equivalents 0.0277
_diffrn_reflns_av_sigmaI/netI 0.0228
_diffrn_reflns_limit_h_max 11
_diffrn_reflns_limit_h_min -8
_diffrn_reflns_limit_k_max 7
_diffrn_reflns_limit_k_min -6
_diffrn_reflns_limit_l_max 26
_diffrn_reflns_limit_l_min -27
_diffrn_reflns_number 3156
_diffrn_reflns_theta_max 27.85
_diffrn_reflns_theta_min 1.93
_diffrn_standards_decay_% 0
_diffrn_standards_interval_count 0
_diffrn_standards_interval_time 0
_diffrn_standards_number 0
_exptl_absorpt_coefficient_mu 0.320
_exptl_absorpt_correction_T_max 1.000000
_exptl_absorpt_correction_T_min 0.458726
_exptl_absorpt_correction_type SADABS
_exptl_crystal_colour colorless
_exptl_crystal_density_diffrn 1.547
_exptl_crystal_description fragment
_exptl_crystal_F_000 504
_exptl_crystal_size_max 1.00
_exptl_crystal_size_mid 0.60
_exptl_crystal_size_min 0.40
_refine_diff_density_max 0.560
_refine_diff_density_min -0.530
_refine_diff_density_rms 0.061
_refine_ls_extinction_coef 0.0203(28)
_refine_ls_extinction_expression Fc^*^=kFc[1+0.001xFc^2^\l^3^/sin(2\q)]^-1/4^
_refine_ls_extinction_method SHELXL
_refine_ls_goodness_of_fit_all 1.149
_refine_ls_goodness_of_fit_obs 1.155
_refine_ls_hydrogen_treatment constr
_refine_ls_matrix_type full
_refine_ls_number_parameters 70
_refine_ls_number_reflns 1207
_refine_ls_number_restraints 0
_refine_ls_restrained_S_all 1.149
_refine_ls_restrained_S_obs 1.155
_refine_ls_R_factor_all 0.0437
_refine_ls_R_factor_obs 0.0415
_refine_ls_shift/esd_max 0.000
_refine_ls_shift/esd_mean 0.000
_refine_ls_structure_factor_coef Fsqd
_refine_ls_weighting_details 'w=1/[\s^2^(Fo^2^)+(0.0626P)^2^+1.0553P] where P=(Fo^2^+2Fc^2^)/3'
_refine_ls_weighting_scheme calc
_refine_ls_wR_factor_all 0.1193
_refine_ls_wR_factor_obs 0.1170
_reflns_number_observed 1151
_reflns_number_total 1207
_reflns_observed_criterion >2sigma(I)
_cod_data_source_file ja981707c_3.cif
_cod_data_source_block C6H14N4O4S
_cod_depositor_comments
;
The following automatic conversions were performed:

'_refine_ls_weighting_scheme' value 'calc
w=1/[\s^2^(Fo^2^)+(0.0626P)^2^+1.0553P] where P=(Fo^2^+2Fc^2^)/3' was
changed to 'calc'. New tag '_refine_ls_weighting_details' was
created. The value of the new tag was set to
'w=1/[\s^2^(Fo^2^)+(0.0626P)^2^+1.0553P] where P=(Fo^2^+2Fc^2^)/3'.

Automatic conversion script
Id: cif_fix_values 3143 2015-03-26 13:38:13Z robertas 
;
_cod_database_code 4116864

loop_
_symmetry_equiv_pos_as_xyz
'x, y, z'
'-x, y, -z+1/2'
'x+1/2, y+1/2, z'
'-x+1/2, y+1/2, -z+1/2'
'-x, -y, -z'
'x, -y, z-1/2'
'-x+1/2, -y+1/2, -z'
'x+1/2, -y+1/2, z-1/2'

loop_
_atom_site_aniso_label
_atom_site_aniso_U_11
_atom_site_aniso_U_22
_atom_site_aniso_U_33
_atom_site_aniso_U_23
_atom_site_aniso_U_13
_atom_site_aniso_U_12
N1 0.0331(8) 0.0429(9) 0.0457(10) -0.0160(8) -0.0053(7) 0.0085(7)
C2 0.0266(8) 0.0340(9) 0.0298(8) -0.0033(7) 0.0026(7) 0.0021(6)
O3 0.0282(7) 0.0514(9) 0.0546(9) -0.0207(8) -0.0055(6) 0.0082(6)
C4 0.0247(8) 0.0382(10) 0.0356(9) -0.0073(7) 0.0010(7) 0.0015(7)
C5 0.0235(8) 0.0362(10) 0.0384(10) -0.0102(7) 0.0021(7) -0.0019(7)
N6 0.0186(6) 0.0340(7) 0.0338(8) -0.0045(6) 0.0035(5) 0.0002(5)
S7 0.0172(3) 0.0219(3) 0.0319(3) 0.000 0.0013(2) 0.000
O8 0.0256(6) 0.0337(7) 0.0477(8) -0.0066(6) 0.0028(5) -0.0095(5)

loop_
_atom_site_label
_atom_site_type_symbol
_atom_site_fract_x
_atom_site_fract_y
_atom_site_fract_z
_atom_site_U_iso_or_equiv
_atom_site_thermal_displace_type
_atom_site_occupancy
_atom_site_calc_flag
_atom_site_refinement_flags
N1 N 0.0501(2) 1.2583(3) 0.45161(9) 0.0419(5) Uani 1 d .
H1A H 0.1108(2) 1.3438(3) 0.47870(9) 0.050 Uiso 1 calc R
H1B H -0.0463(2) 1.2989(3) 0.44007(9) 0.050 Uiso 1 calc R
C2 C 0.1054(2) 1.0634(3) 0.42755(9) 0.0304(4) Uani 1 d .
O3 O 0.2430(2) 0.9999(3) 0.44301(8) 0.0462(4) Uani 1 d .
C4 C -0.0102(2) 0.9229(3) 0.38137(9) 0.0333(4) Uani 1 d .
H4A H -0.0789(2) 0.8346(3) 0.40447(9) 0.040 Uiso 1 calc R
H4B H -0.0744(2) 1.0328(3) 0.35310(9) 0.040 Uiso 1 calc R
C5 C 0.0685(2) 0.7510(3) 0.34275(9) 0.0330(4) Uani 1 d .
H5A H 0.1249(2) 0.8388(3) 0.31463(9) 0.040 Uiso 1 calc R
H5B H 0.1432(2) 0.6535(3) 0.37054(9) 0.040 Uiso 1 calc R
N6 N -0.0508(2) 0.5973(3) 0.30548(7) 0.0289(4) Uani 1 d .
H6 H -0.1452(2) 0.5938(3) 0.31311(7) 0.035 Uiso 1 calc R
S7 S 0.0000 0.43584(9) 0.2500 0.0240(2) Uani 1 d S
O8 O -0.13826(15) 0.3072(2) 0.22280(7) 0.0361(4) Uani 1 d .

loop_
_atom_type_symbol
_atom_type_description
_atom_type_scat_dispersion_real
_atom_type_scat_dispersion_imag
_atom_type_scat_source
C C 0.0033 0.0016 'International Tables Vol C Tables 4.2.6.8 and 6.1.1.4'
H H 0.0000 0.0000 'International Tables Vol C Tables 4.2.6.8 and 6.1.1.4'
N N 0.0061 0.0033 'International Tables Vol C Tables 4.2.6.8 and 6.1.1.4'
O O 0.0106 0.0060 'International Tables Vol C Tables 4.2.6.8 and 6.1.1.4'
S S 0.1246 0.1234 'International Tables Vol C Tables 4.2.6.8 and 6.1.1.4'

loop_
_geom_angle_atom_site_label_1
_geom_angle_atom_site_label_2
_geom_angle_atom_site_label_3
_geom_angle
_geom_angle_site_symmetry_1
_geom_angle_site_symmetry_3
_geom_angle_publ_flag
O3 C2 N1 121.8(2) . . yes
O3 C2 C4 122.1(2) . . yes
N1 C2 C4 116.2(2) . . yes
C5 C4 C2 112.53(15) . . yes
N6 C5 C4 109.30(14) . . yes
C5 N6 S7 118.32(11) . . yes
O8 S7 O8 119.73(12) . 2 yes
O8 S7 N6 107.09(8) . 2 yes
O8 S7 N6 105.61(8) 2 2 yes
O8 S7 N6 105.61(8) . . yes
O8 S7 N6 107.09(8) 2 . yes
N6 S7 N6 111.79(12) 2 . yes

loop_
_geom_bond_atom_site_label_1
_geom_bond_atom_site_label_2
_geom_bond_distance
_geom_bond_site_symmetry_2
_geom_bond_publ_flag
N1 C2 1.329(2) . yes
C2 O3 1.234(2) . yes
C2 C4 1.505(2) . yes
C4 C5 1.505(2) . yes
C5 N6 1.472(2) . yes
N6 S7 1.6117(15) . yes
S7 O8 1.4336(12) . yes
S7 O8 1.4337(12) 2 yes
S7 N6 1.6117(15) 2 yes
